data_2227790
loop_
_publ_author_name
'Xing, Jing-Chun'
'Cui, Xiao-Guang'
'Zhang, Bing'
'Li, Wen-Zhi'

_publ_section_title
;
 {\m~2~-6,6'-Dimethoxy-2,2'-[butane-1,4-diylbis(nitrilomethylidyne)]diphenolato}trinitratocopper(II)neodymium(III)
;
_journal_coeditor_code LH5135
_journal_issue 11
_journal_name_full 'Acta Crystallographica Section E'
_journal_page_first m1423
_journal_paper_doi 10.1107/S1600536810040833
_journal_volume 66
_journal_year 2010
_chemical_formula_iupac '[Cu Nd (C20 H22 N2 O4) (N O3)3]'
_chemical_formula_moiety 'C20 H22 Cu N5 Nd O13'
_chemical_formula_sum 'C20 H22 Cu N5 Nd O13'
_chemical_formula_weight 748.21
_chemical_name_systematic
;
{\m~2~-6,6'-Dimethoxy-2,2'-[butane-1,4-diylbis(nitrilomethylidyne)]diphenolato}\
trinitratocopper(II)neodymium(III)
;
_space_group_IT_number 14
_symmetry_cell_setting monoclinic
_symmetry_space_group_name_Hall '-P 2yn'
_symmetry_space_group_name_H-M 'P 1 21/n 1'
_atom_sites_solution_hydrogens geom
_atom_sites_solution_primary direct
_atom_sites_solution_secondary difmap
_audit_creation_method SHELXL-97
_cell_angle_alpha 90.00
_cell_angle_beta 100.85(3)
_cell_angle_gamma 90.00
_cell_formula_units_Z 4
_cell_length_a 11.729(2)
_cell_length_b 14.850(3)
_cell_length_c 15.063(3)
_cell_measurement_reflns_used 17594
_cell_measurement_temperature 295(2)
_cell_measurement_theta_max 27.42
_cell_measurement_theta_min 3.07
_cell_volume 2576.7(9)
_computing_cell_refinement 'RAPID-AUTO (Rigaku, 1998)'
_computing_data_collection 'RAPID-AUTO (Rigaku, 1998)'
_computing_data_reduction 'CrystalStructure (Rigaku/MSC, 2002)'
_computing_molecular_graphics 'DIAMOND (Brandenburg, 1999)'
_computing_publication_material 'SHELXL97 (Sheldrick, 2008)'
_computing_structure_refinement 'SHELXL97 (Sheldrick, 2008)'
_computing_structure_solution 'SHELXS97 (Sheldrick, 2008)'
_diffrn_ambient_temperature 295(2)
_diffrn_detector_area_resol_mean 10.000
_diffrn_measured_fraction_theta_full 0.996
_diffrn_measured_fraction_theta_max 0.996
_diffrn_measurement_device_type 'Rigaku R-AXIS RAPID'
_diffrn_measurement_method \w
_diffrn_radiation_monochromator graphite
_diffrn_radiation_source 'fine-focus sealed tube'
_diffrn_radiation_type MoK\a
_diffrn_radiation_wavelength 0.71073
_diffrn_reflns_av_R_equivalents 0.0446
_diffrn_reflns_av_sigmaI/netI 0.0363
_diffrn_reflns_limit_h_max 15
_diffrn_reflns_limit_h_min -13
_diffrn_reflns_limit_k_max 19
_diffrn_reflns_limit_k_min -19
_diffrn_reflns_limit_l_max 19
_diffrn_reflns_limit_l_min -19
_diffrn_reflns_number 24553
_diffrn_reflns_theta_full 27.44
_diffrn_reflns_theta_max 27.44
_diffrn_reflns_theta_min 3.07
_diffrn_standards_decay_% 0
_diffrn_standards_interval_count 0
_diffrn_standards_interval_time 0
_diffrn_standards_number 0
_exptl_absorpt_coefficient_mu 2.894
_exptl_absorpt_correction_T_max 0.7047
_exptl_absorpt_correction_T_min 0.5685
_exptl_absorpt_correction_type multi-scan
_exptl_absorpt_process_details '(<i>ABSCOR</i>;Higashi, 1995)'
_exptl_crystal_colour brown
_exptl_crystal_density_diffrn 1.929
_exptl_crystal_density_method 'not measured'
_exptl_crystal_description prism
_exptl_crystal_F_000 1480
_exptl_crystal_size_max 0.22
_exptl_crystal_size_mid 0.18
_exptl_crystal_size_min 0.13
_refine_diff_density_max 1.319
_refine_diff_density_min -1.788
_refine_ls_extinction_method none
_refine_ls_goodness_of_fit_ref 1.056
_refine_ls_hydrogen_treatment constr
_refine_ls_matrix_type full
_refine_ls_number_parameters 376
_refine_ls_number_reflns 5867
_refine_ls_number_restraints 0
_refine_ls_restrained_S_all 1.056
_refine_ls_R_factor_all 0.0547
_refine_ls_R_factor_gt 0.0416
_refine_ls_shift/su_max 0.001
_refine_ls_shift/su_mean 0.000
_refine_ls_structure_factor_coef Fsqd
_refine_ls_weighting_details 'calc w=1/[\s^2^(Fo^2^)+(0.0577P)^2^+4.6815P] where P=(Fo^2^+2Fc^2^)/3'
_refine_ls_weighting_scheme calc
_refine_ls_wR_factor_gt 0.1109
_refine_ls_wR_factor_ref 0.1182
_reflns_number_gt 4644
_reflns_number_total 5867
_reflns_threshold_expression I>2\s(I)
_cod_data_source_file lh5135.cif
_cod_data_source_block I
_cod_original_sg_symbol_H-M 'P 21/n'
_cod_database_code 2227790
_cod_database_fobs_code 2227790

loop_
_symmetry_equiv_pos_as_xyz
'x, y, z'
'-x+1/2, y+1/2, -z+1/2'
'-x, -y, -z'
'x-1/2, -y-1/2, z-1/2'

loop_
_atom_site_type_symbol
_atom_site_label
_atom_site_fract_x
_atom_site_fract_y
_atom_site_fract_z
_atom_site_U_iso_or_equiv
_atom_site_adp_type
_atom_site_calc_flag
_atom_site_refinement_flags
_atom_site_occupancy
_atom_site_disorder_assembly
_atom_site_disorder_group
Nd Nd1 0.25894(2) 0.250636(15) 0.565858(17) 0.03466(10) Uani d . 1 A .
Cu Cu1 0.55090(5) 0.26892(4) 0.53616(4) 0.04027(16) Uani d . 1 . .
O O1 0.2027(3) 0.1636(2) 0.4114(2) 0.0475(8) Uani d . 1 A .
O O2 0.4131(3) 0.1970(2) 0.4958(2) 0.0439(8) Uani d . 1 A .
O O3 0.4360(3) 0.3442(2) 0.5784(2) 0.0366(7) Uani d . 1 A .
O O4 0.2599(3) 0.4087(2) 0.6418(2) 0.0445(8) Uani d . 1 A .
O O5 0.0721(3) 0.3308(2) 0.5050(3) 0.0517(9) Uani d . 1 A .
O O6 0.2129(3) 0.3654(3) 0.4382(3) 0.0529(9) Uani d . 1 A .
O O7 0.0552(5) 0.4417(4) 0.4096(4) 0.105(2) Uani d . 1 A .
O O8 0.0829(3) 0.1495(3) 0.5693(3) 0.0550(9) Uani d . 1 A .
O O9 0.2512(3) 0.0858(2) 0.5984(3) 0.0564(10) Uani d . 1 A .
O O10 0.0964(5) 0.0073(3) 0.6032(4) 0.0943(17) Uani d . 1 A .
N N5' 0.342(3) 0.2126(16) 0.761(2) 0.069(6) Uani d P 0.433(13) A 1
O O11' 0.410(2) 0.2061(16) 0.7055(19) 0.069(4) Uani d P 0.433(13) A 1
O O12' 0.2416(15) 0.240(2) 0.7292(19) 0.059(3) Uani d P 0.433(13) A 1
O O13' 0.373(2) 0.1966(15) 0.8385(13) 0.121(7) Uani d P 0.433(13) A 1
N N5 0.304(2) 0.2457(12) 0.7648(17) 0.069(6) Uani d P 0.567(13) A 2
O O11 0.3847(17) 0.2374(13) 0.7216(13) 0.069(4) Uani d P 0.567(13) A 2
O O12 0.1995(11) 0.2380(14) 0.7202(13) 0.059(3) Uani d P 0.567(13) A 2
O O13 0.3259(19) 0.2521(11) 0.8489(9) 0.121(7) Uani d P 0.567(13) A 2
N N1 0.6498(4) 0.1632(3) 0.5145(3) 0.0495(11) Uani d . 1 A .
N N2 0.6655(3) 0.3664(3) 0.5549(3) 0.0366(8) Uani d . 1 A .
N N3 0.1118(4) 0.3809(3) 0.4494(3) 0.0547(12) Uani d . 1 . .
N N4 0.1408(4) 0.0791(3) 0.5906(3) 0.0542(11) Uani d . 1 . .
C C1 0.0887(5) 0.1565(5) 0.3578(5) 0.0682(18) Uani d . 1 . .
H H1A 0.0907 0.1732 0.2966 0.102 Uiso calc R 1 A .
H H1B 0.0370 0.1960 0.3816 0.102 Uiso calc R 1 . .
H H1C 0.0617 0.0956 0.3593 0.102 Uiso calc R 1 . .
C C2 0.2896(4) 0.1137(3) 0.3844(3) 0.0401(10) Uani d . 1 . .
C C3 0.2723(5) 0.0496(4) 0.3175(4) 0.0524(13) Uani d . 1 A .
H H3A 0.1977 0.0380 0.2859 0.063 Uiso calc R 1 . .
C C4 0.3658(6) 0.0023(4) 0.2970(4) 0.0598(15) Uani d . 1 . .
H H4A 0.3536 -0.0410 0.2516 0.072 Uiso calc R 1 A .
C C5 0.4759(5) 0.0187(4) 0.3430(4) 0.0535(14) Uani d . 1 A .
H H5A 0.5378 -0.0148 0.3302 0.064 Uiso calc R 1 . .
C C6 0.4959(4) 0.0866(3) 0.4103(4) 0.0443(11) Uani d . 1 . .
C C7 0.4019(4) 0.1341(3) 0.4317(3) 0.0384(10) Uani d . 1 A .
C C8 0.6123(5) 0.0994(3) 0.4591(4) 0.0516(13) Uani d . 1 A .
H H8A 0.6666 0.0566 0.4495 0.062 Uiso calc R 1 . .
C C9 0.7734(5) 0.1518(4) 0.5613(5) 0.0608(16) Uani d . 1 . .
H H9A 0.7854 0.0899 0.5815 0.073 Uiso calc R 1 A .
H H9B 0.8238 0.1633 0.5184 0.073 Uiso calc R 1 . .
C C10 0.8068(5) 0.2126(5) 0.6401(4) 0.0622(16) Uani d . 1 A .
H H10A 0.8639 0.1824 0.6853 0.075 Uiso calc R 1 . .
H H10B 0.7390 0.2242 0.6666 0.075 Uiso calc R 1 . .
C C11 0.8565(5) 0.3017(4) 0.6162(4) 0.0594(15) Uani d . 1 . .
H H11A 0.8647 0.3415 0.6681 0.071 Uiso calc R 1 A .
H H11B 0.9332 0.2915 0.6030 0.071 Uiso calc R 1 . .
C C12 0.7822(4) 0.3475(4) 0.5360(4) 0.0507(13) Uani d . 1 A .
H H12A 0.8186 0.4034 0.5232 0.061 Uiso calc R 1 . .
H H12B 0.7755 0.3090 0.4833 0.061 Uiso calc R 1 . .
C C13 0.6470(4) 0.4465(3) 0.5813(3) 0.0366(10) Uani d . 1 . .
H H13A 0.7072 0.4875 0.5824 0.044 Uiso calc R 1 A .
C C14 0.5442(4) 0.4804(3) 0.6095(3) 0.0316(9) Uani d . 1 A .
C C15 0.5476(4) 0.5709(3) 0.6402(3) 0.0418(11) Uani d . 1 . .
H H15A 0.6131 0.6061 0.6396 0.050 Uiso calc R 1 A .
C C16 0.4541(4) 0.6062(3) 0.6707(4) 0.0459(12) Uani d . 1 A .
H H16A 0.4559 0.6657 0.6904 0.055 Uiso calc R 1 . .
C C17 0.3572(4) 0.5538(3) 0.6725(3) 0.0440(11) Uani d . 1 . .
H H17A 0.2946 0.5779 0.6942 0.053 Uiso calc R 1 A .
C C18 0.3526(4) 0.4661(3) 0.6423(3) 0.0347(9) Uani d . 1 A .
C C19 0.4461(4) 0.4276(3) 0.6092(3) 0.0301(9) Uani d . 1 . .
C C20 0.1685(5) 0.4403(4) 0.6868(5) 0.0643(17) Uani d . 1 . .
H H20A 0.1998 0.4508 0.7495 0.097 Uiso calc R 1 A .
H H20B 0.1084 0.3957 0.6815 0.097 Uiso calc R 1 . .
H H20C 0.1368 0.4954 0.6592 0.097 Uiso calc R 1 . .

loop_
_atom_site_aniso_label
_atom_site_aniso_U_11
_atom_site_aniso_U_22
_atom_site_aniso_U_33
_atom_site_aniso_U_12
_atom_site_aniso_U_13
_atom_site_aniso_U_23
Nd1 0.03264(15) 0.03176(15) 0.04069(16) -0.00236(9) 0.00975(11) 0.00024(9)
Cu1 0.0327(3) 0.0394(3) 0.0499(4) -0.0008(2) 0.0108(3) -0.0036(3)
O1 0.0373(18) 0.051(2) 0.051(2) -0.0014(16) 0.0001(15) -0.0091(17)
O2 0.0324(16) 0.0447(18) 0.056(2) -0.0078(14) 0.0118(15) -0.0193(16)
O3 0.0317(16) 0.0320(15) 0.0488(18) -0.0047(13) 0.0146(14) -0.0081(14)
O4 0.0328(17) 0.0444(18) 0.061(2) -0.0023(14) 0.0216(16) -0.0115(16)
O5 0.0390(19) 0.055(2) 0.063(2) 0.0002(16) 0.0136(17) 0.0114(18)
O6 0.047(2) 0.055(2) 0.061(2) -0.0024(17) 0.0220(18) 0.0114(18)
O7 0.082(3) 0.092(4) 0.142(5) 0.032(3) 0.023(3) 0.067(4)
O8 0.0376(19) 0.052(2) 0.075(3) -0.0042(17) 0.0098(18) 0.007(2)
O9 0.054(2) 0.0395(19) 0.077(3) 0.0041(17) 0.015(2) 0.0063(18)
O10 0.115(4) 0.054(3) 0.109(4) -0.043(3) 0.009(3) 0.012(3)
N5' 0.086(15) 0.067(12) 0.049(4) -0.047(9) -0.003(8) 0.014(9)
O11' 0.059(9) 0.086(12) 0.058(8) -0.019(7) -0.001(5) 0.008(7)
O12' 0.048(8) 0.075(3) 0.058(5) -0.044(8) 0.018(8) -0.005(3)
O13' 0.171(15) 0.140(13) 0.043(4) -0.087(12) 0.000(6) 0.006(8)
N5 0.086(15) 0.067(12) 0.049(4) -0.047(9) -0.003(8) 0.014(9)
O11 0.059(9) 0.086(12) 0.058(8) -0.019(7) -0.001(5) 0.008(7)
O12 0.048(8) 0.075(3) 0.058(5) -0.044(8) 0.018(8) -0.005(3)
O13 0.171(15) 0.140(13) 0.043(4) -0.087(12) 0.000(6) 0.006(8)
N1 0.035(2) 0.049(2) 0.067(3) 0.0028(19) 0.015(2) -0.001(2)
N2 0.0322(19) 0.038(2) 0.042(2) -0.0054(16) 0.0115(16) -0.0019(16)
N3 0.051(3) 0.045(2) 0.066(3) 0.002(2) 0.006(2) 0.013(2)
N4 0.067(3) 0.041(2) 0.054(3) -0.019(2) 0.009(2) 0.000(2)
C1 0.038(3) 0.086(5) 0.073(4) 0.000(3) -0.007(3) -0.017(4)
C2 0.041(3) 0.042(3) 0.039(2) -0.003(2) 0.010(2) 0.002(2)
C3 0.063(3) 0.053(3) 0.040(3) -0.010(3) 0.007(2) -0.006(2)
C4 0.080(4) 0.053(3) 0.049(3) 0.000(3) 0.020(3) -0.016(3)
C5 0.066(4) 0.047(3) 0.056(3) 0.004(3) 0.031(3) -0.006(2)
C6 0.046(3) 0.042(3) 0.050(3) -0.004(2) 0.022(2) -0.004(2)
C7 0.042(3) 0.034(2) 0.041(2) -0.0062(19) 0.012(2) -0.0018(19)
C8 0.048(3) 0.039(3) 0.075(4) 0.003(2) 0.031(3) 0.002(3)
C9 0.034(3) 0.051(3) 0.095(5) 0.008(2) 0.008(3) 0.009(3)
C10 0.047(3) 0.080(4) 0.059(4) 0.018(3) 0.009(3) 0.019(3)
C11 0.037(3) 0.063(4) 0.080(4) -0.004(3) 0.018(3) -0.011(3)
C12 0.043(3) 0.046(3) 0.070(4) -0.008(2) 0.030(3) -0.002(3)
C13 0.034(2) 0.039(2) 0.037(2) -0.0070(19) 0.0059(19) 0.0032(19)
C14 0.030(2) 0.035(2) 0.030(2) -0.0031(17) 0.0043(17) -0.0025(17)
C15 0.045(3) 0.036(2) 0.043(3) -0.007(2) 0.003(2) -0.006(2)
C16 0.049(3) 0.036(2) 0.053(3) -0.003(2) 0.010(2) -0.013(2)
C17 0.043(3) 0.042(3) 0.048(3) 0.006(2) 0.011(2) -0.010(2)
C18 0.033(2) 0.034(2) 0.038(2) 0.0009(18) 0.0086(18) -0.0026(18)
C19 0.033(2) 0.028(2) 0.029(2) 0.0001(17) 0.0047(17) -0.0024(16)
C20 0.044(3) 0.072(4) 0.087(5) -0.003(3) 0.038(3) -0.024(3)

loop_
_atom_type_symbol
_atom_type_description
_atom_type_scat_dispersion_real
_atom_type_scat_dispersion_imag
_atom_type_scat_source
C C 0.0033 0.0016 'International Tables Vol C Tables 4.2.6.8 and 6.1.1.4'
H H 0.0000 0.0000 'International Tables Vol C Tables 4.2.6.8 and 6.1.1.4'
N N 0.0061 0.0033 'International Tables Vol C Tables 4.2.6.8 and 6.1.1.4'
O O 0.0106 0.0060 'International Tables Vol C Tables 4.2.6.8 and 6.1.1.4'
Cu Cu 0.3201 1.2651 'International Tables Vol C Tables 4.2.6.8 and 6.1.1.4'
Nd Nd -0.1943 3.0179 'International Tables Vol C Tables 4.2.6.8 and 6.1.1.4'

loop_
_geom_angle_atom_site_label_1
_geom_angle_atom_site_label_2
_geom_angle_atom_site_label_3
_geom_angle_site_symmetry_1
_geom_angle_site_symmetry_3
_geom_angle
_geom_angle_publ_flag
O2 Nd1 O3 . . 61.89(10) ?
O2 Nd1 O9 . . 79.58(13) ?
O3 Nd1 O9 . . 126.52(12) ?
O2 Nd1 O5 . . 132.55(12) ?
O3 Nd1 O5 . . 115.05(11) ?
O9 Nd1 O5 . . 118.32(12) ?
O2 Nd1 O12' . . 128.2(6) ?
O3 Nd1 O12' . . 100.5(4) ?
O9 Nd1 O12' . . 74.5(7) ?
O5 Nd1 O12' . . 99.3(6) ?
O2 Nd1 O11 . . 91.5(4) ?
O3 Nd1 O11 . . 68.8(5) ?
O9 Nd1 O11 . . 77.2(5) ?
O5 Nd1 O11 . . 133.7(4) ?
O12' Nd1 O11 . . 39.5(6) ?
O2 Nd1 O6 . . 87.72(12) ?
O3 Nd1 O6 . . 74.83(12) ?
O9 Nd1 O6 . . 142.32(14) ?
O5 Nd1 O6 . . 50.31(12) ?
O12' Nd1 O6 . . 137.4(7) ?
O11 Nd1 O6 . . 138.9(5) ?
O2 Nd1 O12 . . 137.2(4) ?
O3 Nd1 O12 . . 109.9(3) ?
O9 Nd1 O12 . . 74.0(5) ?
O5 Nd1 O12 . . 89.9(4) ?
O12' Nd1 O12 . . 11.0(5) ?
O11 Nd1 O12 . . 50.4(5) ?
O6 Nd1 O12 . . 132.8(5) ?
O2 Nd1 O8 . . 119.49(12) ?
O3 Nd1 O8 . . 174.30(12) ?
O9 Nd1 O8 . . 50.46(12) ?
O5 Nd1 O8 . . 68.53(12) ?
O12' Nd1 O8 . . 74.3(4) ?
O11 Nd1 O8 . . 105.5(5) ?
O6 Nd1 O8 . . 110.47(12) ?
O12 Nd1 O8 . . 65.2(3) ?
O2 Nd1 O11' . . 79.3(5) ?
O3 Nd1 O11' . . 69.1(7) ?
O9 Nd1 O11' . . 68.4(6) ?
O5 Nd1 O11' . . 147.2(5) ?
O12' Nd1 O11' . . 49.6(7) ?
O11 Nd1 O11' . . 14.0(5) ?
O6 Nd1 O11' . . 143.7(7) ?
O12 Nd1 O11' . . 60.0(6) ?
O8 Nd1 O11' . . 105.5(7) ?
O2 Nd1 O4 . . 123.43(10) ?
O3 Nd1 O4 . . 61.78(10) ?
O9 Nd1 O4 . . 142.31(13) ?
O5 Nd1 O4 . . 70.42(12) ?
O12' Nd1 O4 . . 67.8(7) ?
O11 Nd1 O4 . . 73.1(4) ?
O6 Nd1 O4 . . 73.29(12) ?
O12 Nd1 O4 . . 69.3(5) ?
O8 Nd1 O4 . . 117.08(11) ?
O11' Nd1 O4 . . 85.8(5) ?
O2 Nd1 O1 . . 62.08(11) ?
O3 Nd1 O1 . . 114.20(11) ?
O9 Nd1 O1 . . 71.39(13) ?
O5 Nd1 O1 . . 81.61(12) ?
O12' Nd1 O1 . . 141.4(6) ?
O11 Nd1 O1 . . 141.7(4) ?
O6 Nd1 O1 . . 71.31(12) ?
O12 Nd1 O1 . . 134.5(4) ?
O8 Nd1 O1 . . 70.22(13) ?
O11' Nd1 O1 . . 128.0(4) ?
O4 Nd1 O1 . . 143.89(12) ?
O2 Cu1 O3 . . 80.28(13) ?
O2 Cu1 N2 . . 164.12(16) ?
O3 Cu1 N2 . . 91.55(14) ?
O2 Cu1 N1 . . 89.51(16) ?
O3 Cu1 N1 . . 162.74(16) ?
N2 Cu1 N1 . . 101.46(17) ?
O2 Cu1 Nd1 . . 39.55(9) ?
O3 Cu1 Nd1 . . 42.17(9) ?
N2 Cu1 Nd1 . . 133.71(11) ?
N1 Cu1 Nd1 . . 124.04(12) ?
C2 O1 C1 . . 117.2(4) ?
C2 O1 Nd1 . . 116.6(3) ?
C1 O1 Nd1 . . 125.9(3) ?
C7 O2 Cu1 . . 125.2(3) ?
C7 O2 Nd1 . . 125.0(3) ?
Cu1 O2 Nd1 . . 109.44(14) ?
C19 O3 Cu1 . . 129.1(3) ?
C19 O3 Nd1 . . 125.0(3) ?
Cu1 O3 Nd1 . . 105.93(12) ?
C18 O4 C20 . . 116.6(4) ?
C18 O4 Nd1 . . 119.8(2) ?
C20 O4 Nd1 . . 123.6(3) ?
N3 O5 Nd1 . . 96.6(3) ?
N3 O6 Nd1 . . 95.3(3) ?
N4 O8 Nd1 . . 95.4(3) ?
N4 O9 Nd1 . . 97.6(3) ?
O13' N5' O12' . . 123(3) ?
O13' N5' O11' . . 121(3) ?
O12' N5' O11' . . 116(3) ?
O13' N5' Nd1 . . 179(3) ?
O12' N5' Nd1 . . 56.6(18) ?
O11' N5' Nd1 . . 59.2(18) ?
N5' O11' Nd1 . . 95.8(19) ?
N5' O12' Nd1 . . 99(2) ?
O13 N5 O11 . . 120(2) ?
O13 N5 O12 . . 122(2) ?
O11 N5 O12 . . 117(2) ?
O13 N5 Nd1 . . 174.0(13) ?
O11 N5 Nd1 . . 58.8(14) ?
O12 N5 Nd1 . . 60.0(13) ?
N5 O11 Nd1 . . 96.2(15) ?
N5 O12 Nd1 . . 94.1(14) ?
C8 N1 C9 . . 113.9(5) ?
C8 N1 Cu1 . . 122.9(4) ?
C9 N1 Cu1 . . 123.2(4) ?
C13 N2 C12 . . 116.9(4) ?
C13 N2 Cu1 . . 125.3(3) ?
C12 N2 Cu1 . . 117.9(3) ?
O7 N3 O6 . . 121.1(5) ?
O7 N3 O5 . . 121.8(5) ?
O6 N3 O5 . . 117.1(4) ?
O7 N3 Nd1 . . 172.4(5) ?
O6 N3 Nd1 . . 59.6(2) ?
O5 N3 Nd1 . . 57.9(2) ?
O10 N4 O8 . . 122.9(5) ?
O10 N4 O9 . . 120.6(5) ?
O8 N4 O9 . . 116.5(4) ?
O10 N4 Nd1 . . 177.3(4) ?
O8 N4 Nd1 . . 59.6(2) ?
O9 N4 Nd1 . . 57.0(2) ?
O1 C1 H1A . . 109.5 ?
O1 C1 H1B . . 109.5 ?
H1A C1 H1B . . 109.5 ?
O1 C1 H1C . . 109.5 ?
H1A C1 H1C . . 109.5 ?
H1B C1 H1C . . 109.5 ?
C3 C2 O1 . . 124.9(5) ?
C3 C2 C7 . . 121.1(5) ?
O1 C2 C7 . . 114.0(4) ?
C2 C3 C4 . . 120.1(5) ?
C2 C3 H3A . . 120.0 ?
C4 C3 H3A . . 120.0 ?
C5 C4 C3 . . 120.5(5) ?
C5 C4 H4A . . 119.7 ?
C3 C4 H4A . . 119.7 ?
C4 C5 C6 . . 120.2(5) ?
C4 C5 H5A . . 119.9 ?
C6 C5 H5A . . 119.9 ?
C7 C6 C5 . . 119.5(5) ?
C7 C6 C8 . . 122.1(5) ?
C5 C6 C8 . . 118.3(5) ?
O2 C7 C6 . . 123.2(4) ?
O2 C7 C2 . . 118.2(4) ?
C6 C7 C2 . . 118.6(4) ?
N1 C8 C6 . . 127.3(5) ?
N1 C8 H8A . . 116.3 ?
C6 C8 H8A . . 116.3 ?
C10 C9 N1 . . 113.2(5) ?
C10 C9 H9A . . 108.9 ?
N1 C9 H9A . . 108.9 ?
C10 C9 H9B . . 108.9 ?
N1 C9 H9B . . 108.9 ?
H9A C9 H9B . . 107.7 ?
C9 C10 C11 . . 113.3(5) ?
C9 C10 H10A . . 108.9 ?
C11 C10 H10A . . 108.9 ?
C9 C10 H10B . . 108.9 ?
C11 C10 H10B . . 108.9 ?
H10A C10 H10B . . 107.7 ?
C12 C11 C10 . . 113.1(5) ?
C12 C11 H11A . . 109.0 ?
C10 C11 H11A . . 109.0 ?
C12 C11 H11B . . 109.0 ?
C10 C11 H11B . . 109.0 ?
H11A C11 H11B . . 107.8 ?
N2 C12 C11 . . 110.3(4) ?
N2 C12 H12A . . 109.6 ?
C11 C12 H12A . . 109.6 ?
N2 C12 H12B . . 109.6 ?
C11 C12 H12B . . 109.6 ?
H12A C12 H12B . . 108.1 ?
N2 C13 C14 . . 127.8(4) ?
N2 C13 H13A . . 116.1 ?
C14 C13 H13A . . 116.1 ?
C19 C14 C15 . . 120.5(4) ?
C19 C14 C13 . . 122.6(4) ?
C15 C14 C13 . . 116.9(4) ?
C16 C15 C14 . . 119.8(4) ?
C16 C15 H15A . . 120.1 ?
C14 C15 H15A . . 120.1 ?
C15 C16 C17 . . 120.2(4) ?
C15 C16 H16A . . 119.9 ?
C17 C16 H16A . . 119.9 ?
C18 C17 C16 . . 120.5(5) ?
C18 C17 H17A . . 119.7 ?
C16 C17 H17A . . 119.7 ?
C17 C18 O4 . . 124.6(4) ?
C17 C18 C19 . . 121.1(4) ?
O4 C18 C19 . . 114.3(4) ?
O3 C19 C14 . . 123.4(4) ?
O3 C19 C18 . . 118.7(4) ?
C14 C19 C18 . . 117.9(4) ?
O4 C20 H20A . . 109.5 ?
O4 C20 H20B . . 109.5 ?
H20A C20 H20B . . 109.5 ?
O4 C20 H20C . . 109.5 ?
H20A C20 H20C . . 109.5 ?
H20B C20 H20C . . 109.5 ?

loop_
_geom_bond_atom_site_label_1
_geom_bond_atom_site_label_2
_geom_bond_site_symmetry_2
_geom_bond_distance
_geom_bond_publ_flag
Nd1 O2 . 2.395(3) ?
Nd1 O3 . 2.476(3) ?
Nd1 O9 . 2.501(4) ?
Nd1 O5 . 2.510(4) ?
Nd1 O12' . 2.51(3) ?
Nd1 O11 . 2.53(2) ?
Nd1 O6 . 2.550(4) ?
Nd1 O12 . 2.557(19) ?
Nd1 O8 . 2.562(4) ?
Nd1 O11' . 2.57(3) ?
Nd1 O4 . 2.609(3) ?
Nd1 O1 . 2.634(3) ?
Cu1 O2 . 1.938(3) ?
Cu1 O3 . 1.949(3) ?
Cu1 N2 . 1.959(4) ?
Cu1 N1 . 2.015(4) ?
O1 C2 . 1.383(6) ?
O1 C1 . 1.431(6) ?
O2 C7 . 1.332(5) ?
O3 C19 . 1.319(5) ?
O4 C18 . 1.381(5) ?
O4 C20 . 1.451(6) ?
O5 N3 . 1.272(6) ?
O6 N3 . 1.250(6) ?
O7 N3 . 1.211(6) ?
O8 N4 . 1.256(6) ?
O9 N4 . 1.283(6) ?
O10 N4 . 1.217(6) ?
N5' O13' . 1.18(4) ?
N5' O12' . 1.25(4) ?
N5' O11' . 1.26(5) ?
N5 O13 . 1.25(3) ?
N5 O11 . 1.25(3) ?
N5 O12 . 1.29(2) ?
N1 C8 . 1.284(7) ?
N1 C9 . 1.498(6) ?
N2 C13 . 1.286(6) ?
N2 C12 . 1.476(6) ?
C1 H1A . 0.9600 ?
C1 H1B . 0.9600 ?
C1 H1C . 0.9600 ?
C2 C3 . 1.373(7) ?
C2 C7 . 1.408(7) ?
C3 C4 . 1.386(8) ?
C3 H3A . 0.9300 ?
C4 C5 . 1.368(8) ?
C4 H4A . 0.9300 ?
C5 C6 . 1.418(7) ?
C5 H5A . 0.9300 ?
C6 C7 . 1.397(7) ?
C6 C8 . 1.436(7) ?
C8 H8A . 0.9300 ?
C9 C10 . 1.484(9) ?
C9 H9A . 0.9700 ?
C9 H9B . 0.9700 ?
C10 C11 . 1.517(9) ?
C10 H10A . 0.9700 ?
C10 H10B . 0.9700 ?
C11 C12 . 1.511(8) ?
C11 H11A . 0.9700 ?
C11 H11B . 0.9700 ?
C12 H12A . 0.9700 ?
C12 H12B . 0.9700 ?
C13 C14 . 1.442(6) ?
C13 H13A . 0.9300 ?
C14 C19 . 1.392(6) ?
C14 C15 . 1.418(6) ?
C15 C16 . 1.371(7) ?
C15 H15A . 0.9300 ?
C16 C17 . 1.382(7) ?
C16 H16A . 0.9300 ?
C17 C18 . 1.376(6) ?
C17 H17A . 0.9300 ?
C18 C19 . 1.409(6) ?
C20 H20A . 0.9600 ?
C20 H20B . 0.9600 ?
C20 H20C . 0.9600 ?

loop_
_geom_torsion_atom_site_label_1
_geom_torsion_atom_site_label_2
_geom_torsion_atom_site_label_3
_geom_torsion_atom_site_label_4
_geom_torsion_site_symmetry_1
_geom_torsion_site_symmetry_2
_geom_torsion_site_symmetry_3
_geom_torsion_site_symmetry_4
_geom_torsion
_geom_torsion_publ_flag
O3 Nd1 Cu1 O2 . . . . -160.4(2) ?
O9 Nd1 Cu1 O2 . . . . 49.8(2) ?
O5 Nd1 Cu1 O2 . . . . -100.2(2) ?
O12' Nd1 Cu1 O2 . . . . 127.1(8) ?
O11 Nd1 Cu1 O2 . . . . 123.2(5) ?
O6 Nd1 Cu1 O2 . . . . -92.6(2) ?
O12 Nd1 Cu1 O2 . . . . 127.0(6) ?
O8 Nd1 Cu1 O2 . . . . 30.4(2) ?
O11' Nd1 Cu1 O2 . . . . 110.6(6) ?
O4 Nd1 Cu1 O2 . . . . -165.54(19) ?
O1 Nd1 Cu1 O2 . . . . -21.42(19) ?
O2 Nd1 Cu1 O3 . . . . 160.4(2) ?
O9 Nd1 Cu1 O3 . . . . -149.77(18) ?
O5 Nd1 Cu1 O3 . . . . 60.23(19) ?
O12' Nd1 Cu1 O3 . . . . -72.5(8) ?
O11 Nd1 Cu1 O3 . . . . -76.4(4) ?
O6 Nd1 Cu1 O3 . . . . 67.80(17) ?
O12 Nd1 Cu1 O3 . . . . -72.6(6) ?
O8 Nd1 Cu1 O3 . . . . -169.2(2) ?
O11' Nd1 Cu1 O3 . . . . -89.0(6) ?
O4 Nd1 Cu1 O3 . . . . -5.14(17) ?
O1 Nd1 Cu1 O3 . . . . 138.99(17) ?
O2 Nd1 Cu1 N2 . . . . 158.8(2) ?
O3 Nd1 Cu1 N2 . . . . -1.6(2) ?
O9 Nd1 Cu1 N2 . . . . -151.41(19) ?
O5 Nd1 Cu1 N2 . . . . 58.6(2) ?
O12' Nd1 Cu1 N2 . . . . -74.1(8) ?
O11 Nd1 Cu1 N2 . . . . -78.0(5) ?
O6 Nd1 Cu1 N2 . . . . 66.16(19) ?
O12 Nd1 Cu1 N2 . . . . -74.2(6) ?
O8 Nd1 Cu1 N2 . . . . -170.9(2) ?
O11' Nd1 Cu1 N2 . . . . -90.6(6) ?
O4 Nd1 Cu1 N2 . . . . -6.77(18) ?
O1 Nd1 Cu1 N2 . . . . 137.35(18) ?
O2 Nd1 Cu1 N1 . . . . -33.5(2) ?
O3 Nd1 Cu1 N1 . . . . 166.1(2) ?
O9 Nd1 Cu1 N1 . . . . 16.4(2) ?
O5 Nd1 Cu1 N1 . . . . -133.6(2) ?
O12' Nd1 Cu1 N1 . . . . 93.6(8) ?
O11 Nd1 Cu1 N1 . . . . 89.8(5) ?
O6 Nd1 Cu1 N1 . . . . -126.06(19) ?
O12 Nd1 Cu1 N1 . . . . 93.6(6) ?
O8 Nd1 Cu1 N1 . . . . -3.1(2) ?
O11' Nd1 Cu1 N1 . . . . 77.2(6) ?
O4 Nd1 Cu1 N1 . . . . 161.00(18) ?
O1 Nd1 Cu1 N1 . . . . -54.87(19) ?
O2 Nd1 O1 C2 . . . . 16.3(3) ?
O3 Nd1 O1 C2 . . . . 51.0(3) ?
O9 Nd1 O1 C2 . . . . -71.5(3) ?
O5 Nd1 O1 C2 . . . . 164.7(3) ?
O12' Nd1 O1 C2 . . . . -100.9(10) ?
O11 Nd1 O1 C2 . . . . -35.0(9) ?
O6 Nd1 O1 C2 . . . . 113.9(3) ?
O12 Nd1 O1 C2 . . . . -113.8(7) ?
O8 Nd1 O1 C2 . . . . -125.2(3) ?
O11' Nd1 O1 C2 . . . . -30.7(9) ?
O4 Nd1 O1 C2 . . . . 125.7(3) ?
O2 Nd1 O1 C1 . . . . -170.0(5) ?
O3 Nd1 O1 C1 . . . . -135.4(4) ?
O9 Nd1 O1 C1 . . . . 102.1(5) ?
O5 Nd1 O1 C1 . . . . -21.6(5) ?
O12' Nd1 O1 C1 . . . . 72.8(10) ?
O11 Nd1 O1 C1 . . . . 138.6(9) ?
O6 Nd1 O1 C1 . . . . -72.5(5) ?
O12 Nd1 O1 C1 . . . . 59.9(8) ?
O8 Nd1 O1 C1 . . . . 48.5(4) ?
O11' Nd1 O1 C1 . . . . 143.0(9) ?
O4 Nd1 O1 C1 . . . . -60.7(5) ?
O3 Cu1 O2 C7 . . . . 160.0(4) ?
N2 Cu1 O2 C7 . . . . 100.1(6) ?
N1 Cu1 O2 C7 . . . . -34.0(4) ?
Nd1 Cu1 O2 C7 . . . . 173.2(5) ?
O3 Cu1 O2 Nd1 . . . . -13.20(15) ?
N2 Cu1 O2 Nd1 . . . . -73.1(6) ?
N1 Cu1 O2 Nd1 . . . . 152.82(19) ?
O3 Nd1 O2 C7 . . . . -161.7(4) ?
O9 Nd1 O2 C7 . . . . 56.7(4) ?
O5 Nd1 O2 C7 . . . . -62.4(4) ?
O12' Nd1 O2 C7 . . . . 117.4(8) ?
O11 Nd1 O2 C7 . . . . 133.4(6) ?
O6 Nd1 O2 C7 . . . . -87.7(4) ?
O12 Nd1 O2 C7 . . . . 108.9(6) ?
O8 Nd1 O2 C7 . . . . 24.7(4) ?
O11' Nd1 O2 C7 . . . . 126.5(7) ?
O4 Nd1 O2 C7 . . . . -155.9(3) ?
O1 Nd1 O2 C7 . . . . -17.7(3) ?
O3 Nd1 O2 Cu1 . . . . 11.59(13) ?
O9 Nd1 O2 Cu1 . . . . -130.06(19) ?
O5 Nd1 O2 Cu1 . . . . 110.87(18) ?
O12' Nd1 O2 Cu1 . . . . -69.3(7) ?
O11 Nd1 O2 Cu1 . . . . -53.3(5) ?
O6 Nd1 O2 Cu1 . . . . 85.59(17) ?
O12 Nd1 O2 Cu1 . . . . -77.8(6) ?
O8 Nd1 O2 Cu1 . . . . -162.10(15) ?
O11' Nd1 O2 Cu1 . . . . -60.3(6) ?
O4 Nd1 O2 Cu1 . . . . 17.4(2) ?
O1 Nd1 O2 Cu1 . . . . 155.6(2) ?
O2 Cu1 O3 C19 . . . . -168.3(4) ?
N2 Cu1 O3 C19 . . . . -2.0(4) ?
N1 Cu1 O3 C19 . . . . 137.2(5) ?
Nd1 Cu1 O3 C19 . . . . 179.2(4) ?
O2 Cu1 O3 Nd1 . . . . 12.51(14) ?
N2 Cu1 O3 Nd1 . . . . 178.82(15) ?
N1 Cu1 O3 Nd1 . . . . -42.0(6) ?
O2 Nd1 O3 C19 . . . . 169.5(4) ?
O9 Nd1 O3 C19 . . . . -141.1(3) ?
O5 Nd1 O3 C19 . . . . 42.9(4) ?
O12' Nd1 O3 C19 . . . . -62.7(8) ?
O11 Nd1 O3 C19 . . . . -86.7(5) ?
O6 Nd1 O3 C19 . . . . 73.9(3) ?
O12 Nd1 O3 C19 . . . . -56.7(6) ?
O11' Nd1 O3 C19 . . . . -101.7(6) ?
O4 Nd1 O3 C19 . . . . -5.0(3) ?
O1 Nd1 O3 C19 . . . . 134.8(3) ?
O2 Nd1 O3 Cu1 . . . . -11.30(13) ?
O9 Nd1 O3 Cu1 . . . . 38.1(2) ?
O5 Nd1 O3 Cu1 . . . . -137.93(14) ?
O12' Nd1 O3 Cu1 . . . . 116.6(7) ?
O11 Nd1 O3 Cu1 . . . . 92.5(4) ?
O6 Nd1 O3 Cu1 . . . . -106.93(16) ?
O12 Nd1 O3 Cu1 . . . . 122.5(5) ?
O11' Nd1 O3 Cu1 . . . . 77.5(5) ?
O4 Nd1 O3 Cu1 . . . . 174.18(19) ?
O1 Nd1 O3 Cu1 . . . . -46.00(18) ?
O2 Nd1 O4 C18 . . . . 0.3(4) ?
O3 Nd1 O4 C18 . . . . 6.1(3) ?
O9 Nd1 O4 C18 . . . . 120.3(3) ?
O5 Nd1 O4 C18 . . . . -128.4(3) ?
O12' Nd1 O4 C18 . . . . 122.3(6) ?
O11 Nd1 O4 C18 . . . . 80.7(6) ?
O6 Nd1 O4 C18 . . . . -75.3(3) ?
O12 Nd1 O4 C18 . . . . 134.0(5) ?
O8 Nd1 O4 C18 . . . . 179.8(3) ?
O11' Nd1 O4 C18 . . . . 74.6(7) ?
O1 Nd1 O4 C18 . . . . -87.0(4) ?
O2 Nd1 O4 C20 . . . . -178.0(4) ?
O3 Nd1 O4 C20 . . . . -172.2(5) ?
O9 Nd1 O4 C20 . . . . -58.0(5) ?
O5 Nd1 O4 C20 . . . . 53.3(4) ?
O12' Nd1 O4 C20 . . . . -56.0(6) ?
O11 Nd1 O4 C20 . . . . -97.6(6) ?
O6 Nd1 O4 C20 . . . . 106.4(4) ?
O12 Nd1 O4 C20 . . . . -44.3(5) ?
O8 Nd1 O4 C20 . . . . 1.5(5) ?
O11' Nd1 O4 C20 . . . . -103.7(8) ?
O1 Nd1 O4 C20 . . . . 94.7(4) ?
O2 Nd1 O5 N3 . . . . -38.4(4) ?
O3 Nd1 O5 N3 . . . . 35.5(3) ?
O9 Nd1 O5 N3 . . . . -140.8(3) ?
O12' Nd1 O5 N3 . . . . 141.8(6) ?
O11 Nd1 O5 N3 . . . . 119.5(7) ?
O6 Nd1 O5 N3 . . . . -4.7(3) ?
O12 Nd1 O5 N3 . . . . 147.5(5) ?
O8 Nd1 O5 N3 . . . . -149.3(3) ?
O11' Nd1 O5 N3 . . . . 125.4(12) ?
O4 Nd1 O5 N3 . . . . 79.5(3) ?
O1 Nd1 O5 N3 . . . . -77.3(3) ?
O2 Nd1 O6 N3 . . . . 160.6(3) ?
O3 Nd1 O6 N3 . . . . -137.9(3) ?
O9 Nd1 O6 N3 . . . . 91.0(4) ?
O5 Nd1 O6 N3 . . . . 4.8(3) ?
O12' Nd1 O6 N3 . . . . -48.9(7) ?
O11 Nd1 O6 N3 . . . . -109.7(6) ?
O12 Nd1 O6 N3 . . . . -34.7(5) ?
O8 Nd1 O6 N3 . . . . 39.9(3) ?
O11' Nd1 O6 N3 . . . . -131.0(8) ?
O4 Nd1 O6 N3 . . . . -73.4(3) ?
O1 Nd1 O6 N3 . . . . 99.4(3) ?
O2 Nd1 O8 N4 . . . . 43.6(3) ?
O9 Nd1 O8 N4 . . . . 1.0(3) ?
O5 Nd1 O8 N4 . . . . 171.4(3) ?
O12' Nd1 O8 N4 . . . . -81.7(8) ?
O11 Nd1 O8 N4 . . . . -57.2(5) ?
O6 Nd1 O8 N4 . . . . 142.9(3) ?
O12 Nd1 O8 N4 . . . . -88.3(6) ?
O11' Nd1 O8 N4 . . . . -42.7(5) ?
O4 Nd1 O8 N4 . . . . -135.9(3) ?
O1 Nd1 O8 N4 . . . . 82.8(3) ?
O2 Nd1 O9 N4 . . . . -144.2(3) ?
O3 Nd1 O9 N4 . . . . 172.9(3) ?
O5 Nd1 O9 N4 . . . . -11.2(4) ?
O12' Nd1 O9 N4 . . . . 81.2(5) ?
O11 Nd1 O9 N4 . . . . 121.8(5) ?
O6 Nd1 O9 N4 . . . . -71.9(4) ?
O12 Nd1 O9 N4 . . . . 69.8(4) ?
O8 Nd1 O9 N4 . . . . -1.0(3) ?
O11' Nd1 O9 N4 . . . . 133.3(7) ?
O4 Nd1 O9 N4 . . . . 83.1(4) ?
O1 Nd1 O9 N4 . . . . -80.3(3) ?
O2 Nd1 N5' O12' . . . . -172.2(17) ?
O3 Nd1 N5' O12' . . . . 128.3(18) ?
O9 Nd1 N5' O12' . . . . -99.4(18) ?
O5 Nd1 N5' O12' . . . . 11(2) ?
O11 Nd1 N5' O12' . . . . 143(3) ?
O6 Nd1 N5' O12' . . . . 79(2) ?
O12 Nd1 N5' O12' . . . . -7(2) ?
O8 Nd1 N5' O12' . . . . -52.0(18) ?
O11' Nd1 N5' O12' . . . . 176(3) ?
O4 Nd1 N5' O12' . . . . 66.2(17) ?
O1 Nd1 N5' O12' . . . . -109.3(18) ?
O2 Nd1 N5' O11' . . . . 11.5(18) ?
O3 Nd1 N5' O11' . . . . -48.0(17) ?
O9 Nd1 N5' O11' . . . . 84.3(16) ?
O5 Nd1 N5' O11' . . . . -165.1(15) ?
O12' Nd1 N5' O11' . . . . -176(3) ?
O11 Nd1 N5' O11' . . . . -33(2) ?
O6 Nd1 N5' O11' . . . . -97.7(17) ?
O12 Nd1 N5' O11' . . . . 176(2) ?
O8 Nd1 N5' O11' . . . . 131.7(17) ?
O4 Nd1 N5' O11' . . . . -110.1(17) ?
O1 Nd1 N5' O11' . . . . 74(2) ?
O13' N5' O11' Nd1 . . . . 179(2) ?
O12' N5' O11' Nd1 . . . . -3(3) ?
O2 Nd1 O11' N5' . . . . -168.7(17) ?
O3 Nd1 O11' N5' . . . . 127.5(17) ?
O9 Nd1 O11' N5' . . . . -85.7(17) ?
O5 Nd1 O11' N5' . . . . 23(2) ?
O12' Nd1 O11' N5' . . . . 2.0(15) ?
O11 Nd1 O11' N5' . . . . 41(4) ?
O6 Nd1 O11' N5' . . . . 120.3(18) ?
O12 Nd1 O11' N5' . . . . -2.3(16) ?
O8 Nd1 O11' N5' . . . . -50.8(17) ?
O4 Nd1 O11' N5' . . . . 66.2(16) ?
O1 Nd1 O11' N5' . . . . -127.5(14) ?
O13' N5' O12' Nd1 . . . . -179(2) ?
O11' N5' O12' Nd1 . . . . 3(3) ?
O2 Nd1 O12' N5' . . . . 10(2) ?
O3 Nd1 O12' N5' . . . . -52.7(18) ?
O9 Nd1 O12' N5' . . . . 72.5(17) ?
O5 Nd1 O12' N5' . . . . -170.5(17) ?
O11 Nd1 O12' N5' . . . . -16.0(14) ?
O6 Nd1 O12' N5' . . . . -131.6(16) ?
O12 Nd1 O12' N5' . . . . 158(7) ?
O8 Nd1 O12' N5' . . . . 125.1(18) ?
O11' Nd1 O12' N5' . . . . -2.0(16) ?
O4 Nd1 O12' N5' . . . . -106.2(17) ?
O1 Nd1 O12' N5' . . . . 101.3(16) ?
O2 Nd1 N5 O11 . . . . 15.0(14) ?
O3 Nd1 N5 O11 . . . . -41.8(13) ?
O9 Nd1 N5 O11 . . . . 86.7(12) ?
O5 Nd1 N5 O11 . . . . -157.5(12) ?
O12' Nd1 N5 O11 . . . . 164(3) ?
O6 Nd1 N5 O11 . . . . -104.4(12) ?
O12 Nd1 N5 O11 . . . . 166(2) ?
O8 Nd1 N5 O11 . . . . 136.7(13) ?
O11' Nd1 N5 O11 . . . . 16.1(19) ?
O4 Nd1 N5 O11 . . . . -102.1(14) ?
O1 Nd1 N5 O11 . . . . 93.0(17) ?
O2 Nd1 N5 O12 . . . . -150.9(13) ?
O3 Nd1 N5 O12 . . . . 152.4(13) ?
O9 Nd1 N5 O12 . . . . -79.1(13) ?
O5 Nd1 N5 O12 . . . . 36.7(14) ?
O12' Nd1 N5 O12 . . . . -2(4) ?
O11 Nd1 N5 O12 . . . . -166(2) ?
O6 Nd1 N5 O12 . . . . 89.8(14) ?
O8 Nd1 N5 O12 . . . . -29.1(13) ?
O11' Nd1 N5 O12 . . . . -149.7(18) ?
O4 Nd1 N5 O12 . . . . 92.1(14) ?
O1 Nd1 N5 O12 . . . . -72.8(16) ?
O13 N5 O11 Nd1 . . . . -173.1(14) ?
O12 N5 O11 Nd1 . . . . 14(2) ?
O2 Nd1 O11 N5 . . . . -166.6(12) ?
O3 Nd1 O11 N5 . . . . 134.5(13) ?
O9 Nd1 O11 N5 . . . . -87.6(13) ?
O5 Nd1 O11 N5 . . . . 29.5(16) ?
O12' Nd1 O11 N5 . . . . -6.5(14) ?
O6 Nd1 O11 N5 . . . . 105.2(14) ?
O12 Nd1 O11 N5 . . . . -8.0(12) ?
O8 Nd1 O11 N5 . . . . -45.3(13) ?
O11' Nd1 O11 N5 . . . . -137(6) ?
O4 Nd1 O11 N5 . . . . 68.8(12) ?
O1 Nd1 O11 N5 . . . . -122.9(10) ?
O13 N5 O12 Nd1 . . . . 173.4(14) ?
O11 N5 O12 Nd1 . . . . -14(2) ?
O2 Nd1 O12 N5 . . . . 40.2(16) ?
O3 Nd1 O12 N5 . . . . -29.4(14) ?
O9 Nd1 O12 N5 . . . . 94.2(13) ?
O5 Nd1 O12 N5 . . . . -146.2(13) ?
O12' Nd1 O12 N5 . . . . 3(5) ?
O11 Nd1 O12 N5 . . . . 7.7(11) ?
O6 Nd1 O12 N5 . . . . -116.9(12) ?
O8 Nd1 O12 N5 . . . . 147.6(15) ?
O11' Nd1 O12 N5 . . . . 20.3(12) ?
O4 Nd1 O12 N5 . . . . -77.1(13) ?
O1 Nd1 O12 N5 . . . . 135.8(11) ?
O2 Cu1 N1 C8 . . . . 23.6(4) ?
O3 Cu1 N1 C8 . . . . 77.0(8) ?
N2 Cu1 N1 C8 . . . . -144.8(4) ?
Nd1 Cu1 N1 C8 . . . . 44.1(5) ?
O2 Cu1 N1 C9 . . . . -156.4(4) ?
O3 Cu1 N1 C9 . . . . -103.1(6) ?
N2 Cu1 N1 C9 . . . . 35.1(5) ?
Nd1 Cu1 N1 C9 . . . . -135.9(4) ?
O2 Cu1 N2 C13 . . . . 55.3(8) ?
O3 Cu1 N2 C13 . . . . -3.3(4) ?
N1 Cu1 N2 C13 . . . . -171.8(4) ?
Nd1 Cu1 N2 C13 . . . . -2.2(5) ?
O2 Cu1 N2 C12 . . . . -123.6(6) ?
O3 Cu1 N2 C12 . . . . 177.8(4) ?
N1 Cu1 N2 C12 . . . . 9.2(4) ?
Nd1 Cu1 N2 C12 . . . . 178.9(3) ?
Nd1 O6 N3 O7 . . . . 171.1(6) ?
Nd1 O6 N3 O5 . . . . -8.2(5) ?
Nd1 O5 N3 O7 . . . . -171.0(6) ?
Nd1 O5 N3 O6 . . . . 8.3(5) ?
O2 Nd1 N3 O6 . . . . -20.8(3) ?
O3 Nd1 N3 O6 . . . . 40.4(3) ?
O9 Nd1 N3 O6 . . . . -118.0(3) ?
O5 Nd1 N3 O6 . . . . -171.4(5) ?
O12' Nd1 N3 O6 . . . . 144.5(6) ?
O11 Nd1 N3 O6 . . . . 100.8(8) ?
O12 Nd1 N3 O6 . . . . 153.4(5) ?
O8 Nd1 N3 O6 . . . . -143.0(3) ?
O11' Nd1 N3 O6 . . . . 88.5(14) ?
O4 Nd1 N3 O6 . . . . 97.9(3) ?
O1 Nd1 N3 O6 . . . . -73.6(3) ?
O2 Nd1 N3 O5 . . . . 150.6(3) ?
O3 Nd1 N3 O5 . . . . -148.1(3) ?
O9 Nd1 N3 O5 . . . . 53.4(4) ?
O12' Nd1 N3 O5 . . . . -44.1(6) ?
O11 Nd1 N3 O5 . . . . -87.7(8) ?
O6 Nd1 N3 O5 . . . . 171.4(5) ?
O12 Nd1 N3 O5 . . . . -35.2(5) ?
O8 Nd1 N3 O5 . . . . 28.4(3) ?
O11' Nd1 N3 O5 . . . . -100.0(14) ?
O4 Nd1 N3 O5 . . . . -90.7(3) ?
O1 Nd1 N3 O5 . . . . 97.9(3) ?
Nd1 O8 N4 O10 . . . . 178.7(5) ?
Nd1 O8 N4 O9 . . . . -1.7(5) ?
Nd1 O9 N4 O10 . . . . -178.6(5) ?
Nd1 O9 N4 O8 . . . . 1.8(5) ?
O2 Nd1 N4 O8 . . . . -142.4(3) ?
O3 Nd1 N4 O8 . . . . 169.7(3) ?
O9 Nd1 N4 O8 . . . . -178.2(5) ?
O5 Nd1 N4 O8 . . . . -8.0(3) ?
O12' Nd1 N4 O8 . . . . 90.7(7) ?
O11 Nd1 N4 O8 . . . . 125.9(5) ?
O6 Nd1 N4 O8 . . . . -46.8(4) ?
O12 Nd1 N4 O8 . . . . 80.4(5) ?
O11' Nd1 N4 O8 . . . . 139.1(6) ?
O4 Nd1 N4 O8 . . . . 58.0(4) ?
O1 Nd1 N4 O8 . . . . -87.8(3) ?
O2 Nd1 N4 O9 . . . . 35.8(3) ?
O3 Nd1 N4 O9 . . . . -12.1(5) ?
O5 Nd1 N4 O9 . . . . 170.1(3) ?
O12' Nd1 N4 O9 . . . . -91.2(7) ?
O11 Nd1 N4 O9 . . . . -56.0(5) ?
O6 Nd1 N4 O9 . . . . 131.4(3) ?
O12 Nd1 N4 O9 . . . . -101.4(5) ?
O8 Nd1 N4 O9 . . . . 178.2(5) ?
O11' Nd1 N4 O9 . . . . -42.7(6) ?
O4 Nd1 N4 O9 . . . . -123.8(3) ?
O1 Nd1 N4 O9 . . . . 90.4(3) ?
C1 O1 C2 C3 . . . . -8.7(7) ?
Nd1 O1 C2 C3 . . . . 165.5(4) ?
C1 O1 C2 C7 . . . . 170.9(5) ?
Nd1 O1 C2 C7 . . . . -14.9(5) ?
O1 C2 C3 C4 . . . . -178.8(5) ?
C7 C2 C3 C4 . . . . 1.6(8) ?
C2 C3 C4 C5 . . . . 0.0(9) ?
C3 C4 C5 C6 . . . . -2.1(9) ?
C4 C5 C6 C7 . . . . 2.5(8) ?
C4 C5 C6 C8 . . . . 177.9(5) ?
Cu1 O2 C7 C6 . . . . 26.4(6) ?
Nd1 O2 C7 C6 . . . . -161.4(4) ?
Cu1 O2 C7 C2 . . . . -154.7(3) ?
Nd1 O2 C7 C2 . . . . 17.5(6) ?
C5 C6 C7 O2 . . . . 178.0(5) ?
C8 C6 C7 O2 . . . . 2.8(8) ?
C5 C6 C7 C2 . . . . -0.9(7) ?
C8 C6 C7 C2 . . . . -176.1(5) ?
C3 C2 C7 O2 . . . . 179.9(5) ?
O1 C2 C7 O2 . . . . 0.3(6) ?
C3 C2 C7 C6 . . . . -1.2(7) ?
O1 C2 C7 C6 . . . . 179.2(4) ?
C9 N1 C8 C6 . . . . 174.1(5) ?
Cu1 N1 C8 C6 . . . . -5.9(8) ?
C7 C6 C8 N1 . . . . -13.3(9) ?
C5 C6 C8 N1 . . . . 171.4(5) ?
C8 N1 C9 C10 . . . . -166.0(5) ?
Cu1 N1 C9 C10 . . . . 14.1(7) ?
N1 C9 C10 C11 . . . . -91.0(6) ?
C9 C10 C11 C12 . . . . 49.6(7) ?
C13 N2 C12 C11 . . . . 98.1(5) ?
Cu1 N2 C12 C11 . . . . -82.9(5) ?
C10 C11 C12 N2 . . . . 60.2(6) ?
C12 N2 C13 C14 . . . . -175.7(4) ?
Cu1 N2 C13 C14 . . . . 5.4(7) ?
N2 C13 C14 C19 . . . . -1.6(7) ?
N2 C13 C14 C15 . . . . 176.8(5) ?
C19 C14 C15 C16 . . . . 0.7(7) ?
C13 C14 C15 C16 . . . . -177.8(4) ?
C14 C15 C16 C17 . . . . 0.6(8) ?
C15 C16 C17 C18 . . . . -1.0(8) ?
C16 C17 C18 O4 . . . . 179.8(5) ?
C16 C17 C18 C19 . . . . 0.1(8) ?
C20 O4 C18 C17 . . . . -8.2(7) ?
Nd1 O4 C18 C17 . . . . 173.4(4) ?
C20 O4 C18 C19 . . . . 171.5(5) ?
Nd1 O4 C18 C19 . . . . -6.9(5) ?
Cu1 O3 C19 C14 . . . . 5.6(6) ?
Nd1 O3 C19 C14 . . . . -175.3(3) ?
Cu1 O3 C19 C18 . . . . -175.4(3) ?
Nd1 O3 C19 C18 . . . . 3.6(5) ?
C15 C14 C19 O3 . . . . 177.4(4) ?
C13 C14 C19 O3 . . . . -4.2(7) ?
C15 C14 C19 C18 . . . . -1.5(6) ?
C13 C14 C19 C18 . . . . 176.9(4) ?
C17 C18 C19 O3 . . . . -177.9(4) ?
O4 C18 C19 O3 . . . . 2.4(6) ?
C17 C18 C19 C14 . . . . 1.2(7) ?
O4 C18 C19 C14 . . . . -178.5(4) ?
